data_7130607
loop_
_publ_author_name
'Liu, Chang-Hong'
'Guo, Jiangming'
'Li, Xin'
'Sun, Jianting'
'Wei, Bangguo'
'Si, Chang-Mei'

_publ_section_title
;
 SmI2&#x2011;Mediated Intermolecular Addition-Elimination of Piperidine
 and Pyrrolidine N-\a-Radicals with Arylacetylene Sulfones
;
_journal_name_full 'Chemical Communications'
_journal_paper_doi 10.1039/D2CC03984B
_journal_year 2022
_chemical_formula_sum 'C18 H23 N O2'
_chemical_formula_weight 285.37
_space_group_crystal_system monoclinic
_space_group_IT_number 14
_space_group_name_Hall '-P 2ybc'
_space_group_name_H-M_alt 'P 1 21/c 1'
_atom_sites_solution_hydrogens geom
_audit_creation_method SHELXL-2013
_audit_update_record
;
2022-04-01 deposited with the CCDC.	2022-08-26 downloaded from the CCDC.
;
_cell_angle_alpha 90
_cell_angle_beta 112.634(2)
_cell_angle_gamma 90
_cell_formula_units_Z 4
_cell_length_a 11.3323(6)
_cell_length_b 11.0667(5)
_cell_length_c 14.5237(8)
_cell_measurement_reflns_used 6568
_cell_measurement_temperature 293(2)
_cell_measurement_theta_max 53.431
_cell_measurement_theta_min 4.773
_cell_volume 1681.15(15)
_computing_cell_refinement 'Bruker SAINT'
_computing_data_collection 'Bruker APEX2'
_computing_data_reduction 'Bruker SAINT'
_computing_molecular_graphics 'Bruker SHELXTL'
_computing_publication_material 'Bruker SHELXTL'
_computing_structure_refinement 'SHELXL-2013 (Sheldrick, 2013)'
_computing_structure_solution 'SHELXS-97 (Sheldrick 2008)'
_diffrn_ambient_temperature 293(2)
_diffrn_measured_fraction_theta_full 0.997
_diffrn_measured_fraction_theta_max 0.997
_diffrn_measurement_device_type 'Bruker APEX-II CCD'
_diffrn_measurement_method '\f and \w scans'
_diffrn_radiation_type MoK\a
_diffrn_radiation_wavelength 0.71073
_diffrn_reflns_av_R_equivalents 0.0308
_diffrn_reflns_av_unetI/netI 0.0240
_diffrn_reflns_Laue_measured_fraction_full 0.997
_diffrn_reflns_Laue_measured_fraction_max 0.997
_diffrn_reflns_limit_h_max 13
_diffrn_reflns_limit_h_min -13
_diffrn_reflns_limit_k_max 13
_diffrn_reflns_limit_k_min -13
_diffrn_reflns_limit_l_max 17
_diffrn_reflns_limit_l_min -17
_diffrn_reflns_number 16753
_diffrn_reflns_point_group_measured_fraction_full 0.997
_diffrn_reflns_point_group_measured_fraction_max 0.997
_diffrn_reflns_theta_full 25.242
_diffrn_reflns_theta_max 25.999
_diffrn_reflns_theta_min 2.679
_exptl_absorpt_coefficient_mu 0.073
_exptl_absorpt_correction_T_max 0.7456
_exptl_absorpt_correction_T_min 0.6557
_exptl_absorpt_correction_type multi-scan
_exptl_absorpt_process_details sadabs
_exptl_crystal_colour colorless
_exptl_crystal_density_diffrn 1.127
_exptl_crystal_description prismatic
_exptl_crystal_F_000 616
_exptl_crystal_size_max 0.190
_exptl_crystal_size_mid 0.150
_exptl_crystal_size_min 0.120
_refine_diff_density_max 0.128
_refine_diff_density_min -0.119
_refine_diff_density_rms 0.026
_refine_ls_extinction_coef 0.033(5)
_refine_ls_extinction_expression Fc^*^=kFc[1+0.001xFc^2^\l^3^/sin(2\q)]^-1/4^
_refine_ls_extinction_method SHELXL
_refine_ls_goodness_of_fit_ref 1.036
_refine_ls_hydrogen_treatment constr
_refine_ls_matrix_type full
_refine_ls_number_parameters 194
_refine_ls_number_reflns 3294
_refine_ls_number_restraints 0
_refine_ls_restrained_S_all 1.036
_refine_ls_R_factor_all 0.0605
_refine_ls_R_factor_gt 0.0438
_refine_ls_shift/su_max 0.000
_refine_ls_shift/su_mean 0.000
_refine_ls_structure_factor_coef Fsqd
_refine_ls_weighting_details 'w=1/[\s^2^(Fo^2^)+(0.0490P)^2^+0.3197P] where P=(Fo^2^+2Fc^2^)/3'
_refine_ls_weighting_scheme calc
_refine_ls_wR_factor_gt 0.1060
_refine_ls_wR_factor_ref 0.1179
_reflns_Friedel_coverage 0.000
_reflns_number_gt 2527
_reflns_number_total 3294
_reflns_threshold_expression 'I > 2\s(I)'
_cod_data_source_file d2cc03984b2.cif
_cod_data_source_block mo_ddz21108_0m
_cod_original_sg_symbol_H-M 'P 21/c'
_cod_database_code 7130607
_shelx_space_group_comment
; 
The symmetry employed for this shelxl refinement is uniquely defined 
by the following loop, which should always be used as a source of 
symmetry information in preference to the above space-group names. 
They are only intended as comments. 
;
_shelx_estimated_absorpt_t_min 0.986
_shelx_estimated_absorpt_t_max 0.991
_shelxl_version_number 2013-4

loop_
_space_group_symop_operation_xyz
'x, y, z'
'-x, y+1/2, -z+1/2'
'-x, -y, -z'
'x, -y-1/2, z-1/2'

loop_
_atom_site_label
_atom_site_type_symbol
_atom_site_fract_x
_atom_site_fract_y
_atom_site_fract_z
_atom_site_U_iso_or_equiv
_atom_site_adp_type
_atom_site_occupancy
_atom_site_site_symmetry_order
_atom_site_calc_flag
_atom_site_refinement_flags_posn
_atom_site_refinement_flags_adp
_atom_site_refinement_flags_occupancy
_atom_site_disorder_assembly
_atom_site_disorder_group
O1 O 0.89804(10) 0.21278(10) 0.50465(9) 0.0679(3) Uani 1 1 d . . . . .
O2 O 0.80876(9) 0.07846(9) 0.57643(7) 0.0584(3) Uani 1 1 d . . . . .
N1 N 0.69821(11) 0.14085(11) 0.42131(8) 0.0489(3) Uani 1 1 d . . . . .
C1 C 0.67376(16) 0.22281(15) 0.33694(11) 0.0606(4) Uani 1 1 d . . . . .
H1A H 0.7537 0.2577 0.3401 0.073 Uiso 1 1 calc R U . . .
H1B H 0.6186 0.2881 0.3405 0.073 Uiso 1 1 calc R U . . .
C2 C 0.61090(18) 0.15572(18) 0.23944(12) 0.0724(5) Uani 1 1 d . . . . .
H2A H 0.6708 0.0979 0.2319 0.087 Uiso 1 1 calc R U . . .
H2B H 0.5883 0.2126 0.1845 0.087 Uiso 1 1 calc R U . . .
C3 C 0.49180(17) 0.09001(18) 0.23559(12) 0.0733(5) Uani 1 1 d . . . . .
H3A H 0.4570 0.0430 0.1747 0.088 Uiso 1 1 calc R U . . .
H3B H 0.4277 0.1484 0.2352 0.088 Uiso 1 1 calc R U . . .
C4 C 0.52287(16) 0.00703(15) 0.32495(12) 0.0639(4) Uani 1 1 d . . . . .
H4A H 0.5795 -0.0567 0.3210 0.077 Uiso 1 1 calc R U . . .
H4B H 0.4448 -0.0303 0.3236 0.077 Uiso 1 1 calc R U . . .
C5 C 0.58650(13) 0.07573(13) 0.42296(11) 0.0487(4) Uani 1 1 d . . . . .
H5 H 0.6156 0.0170 0.4776 0.058 Uiso 1 1 calc R U . . .
C6 C 0.49624(14) 0.15956(14) 0.44058(11) 0.0520(4) Uani 1 1 d . . . . .
C7 C 0.42145(14) 0.22805(14) 0.45184(11) 0.0536(4) Uani 1 1 d . . . . .
C8 C 0.33418(13) 0.31269(14) 0.46637(10) 0.0498(4) Uani 1 1 d . . . . .
C9 C 0.34096(16) 0.43443(15) 0.44585(12) 0.0601(4) Uani 1 1 d . . . . .
H9 H 0.4004 0.4604 0.4204 0.072 Uiso 1 1 calc R U . . .
C10 C 0.26103(17) 0.51694(16) 0.46270(13) 0.0678(5) Uani 1 1 d . . . . .
H10 H 0.2670 0.5982 0.4489 0.081 Uiso 1 1 calc R U . . .
C11 C 0.17273(15) 0.48044(17) 0.49965(13) 0.0674(5) Uani 1 1 d . . . . .
H11 H 0.1195 0.5368 0.5118 0.081 Uiso 1 1 calc R U . . .
C12 C 0.16293(15) 0.36020(18) 0.51876(14) 0.0701(5) Uani 1 1 d . . . . .
H12 H 0.1018 0.3351 0.5428 0.084 Uiso 1 1 calc R U . . .
C13 C 0.24285(14) 0.27639(15) 0.50260(12) 0.0608(4) Uani 1 1 d . . . . .
H13 H 0.2356 0.1952 0.5160 0.073 Uiso 1 1 calc R U . . .
C14 C 0.80974(13) 0.14990(12) 0.50192(11) 0.0473(3) Uani 1 1 d . . . . .
C15 C 0.92003(14) 0.06939(14) 0.67120(11) 0.0571(4) Uani 1 1 d . . . . .
C16 C 0.9515(2) 0.19120(18) 0.72027(15) 0.0972(7) Uani 1 1 d . . . . .
H16A H 0.9846 0.2425 0.6825 0.146 Uiso 1 1 calc R U . . .
H16B H 1.0144 0.1822 0.7868 0.146 Uiso 1 1 calc R U . . .
H16C H 0.8755 0.2267 0.7228 0.146 Uiso 1 1 calc R U . . .
C17 C 0.87140(19) -0.01401(19) 0.73160(13) 0.0828(6) Uani 1 1 d . . . . .
H17A H 0.8010 0.0236 0.7417 0.124 Uiso 1 1 calc R U . . .
H17B H 0.9389 -0.0297 0.7950 0.124 Uiso 1 1 calc R U . . .
H17C H 0.8436 -0.0887 0.6963 0.124 Uiso 1 1 calc R U . . .
C18 C 1.02994(19) 0.0131(2) 0.65314(17) 0.0989(7) Uani 1 1 d . . . . .
H18A H 1.0021 -0.0605 0.6162 0.148 Uiso 1 1 calc R U . . .
H18B H 1.0980 -0.0042 0.7159 0.148 Uiso 1 1 calc R U . . .
H18C H 1.0599 0.0681 0.6158 0.148 Uiso 1 1 calc R U . . .

loop_
_atom_site_aniso_label
_atom_site_aniso_U_11
_atom_site_aniso_U_22
_atom_site_aniso_U_33
_atom_site_aniso_U_23
_atom_site_aniso_U_13
_atom_site_aniso_U_12
O1 0.0534(6) 0.0722(7) 0.0747(8) 0.0035(6) 0.0208(6) -0.0160(6)
O2 0.0494(6) 0.0634(7) 0.0491(6) 0.0118(5) 0.0044(5) -0.0054(5)
N1 0.0457(6) 0.0545(7) 0.0442(6) 0.0059(5) 0.0147(5) -0.0027(5)
C1 0.0686(10) 0.0647(10) 0.0504(9) 0.0118(7) 0.0252(8) 0.0013(8)
C2 0.0817(12) 0.0888(13) 0.0463(9) 0.0059(8) 0.0241(8) 0.0142(10)
C3 0.0667(10) 0.0915(13) 0.0482(9) -0.0136(9) 0.0072(8) 0.0090(10)
C4 0.0563(9) 0.0604(10) 0.0650(10) -0.0130(8) 0.0123(8) -0.0001(7)
C5 0.0449(7) 0.0476(8) 0.0489(8) 0.0039(6) 0.0128(6) -0.0010(6)
C6 0.0504(8) 0.0566(9) 0.0483(8) 0.0020(7) 0.0183(7) -0.0041(7)
C7 0.0519(8) 0.0601(9) 0.0486(8) 0.0003(7) 0.0192(7) -0.0033(7)
C8 0.0461(8) 0.0581(9) 0.0426(7) -0.0024(7) 0.0141(6) -0.0026(6)
C9 0.0618(9) 0.0652(10) 0.0572(9) 0.0056(8) 0.0271(8) -0.0020(8)
C10 0.0736(11) 0.0582(10) 0.0693(11) 0.0047(8) 0.0248(9) 0.0063(8)
C11 0.0538(9) 0.0745(12) 0.0696(11) -0.0085(9) 0.0191(8) 0.0094(8)
C12 0.0514(9) 0.0862(13) 0.0792(12) -0.0069(10) 0.0324(9) -0.0057(9)
C13 0.0551(9) 0.0612(10) 0.0690(10) -0.0012(8) 0.0270(8) -0.0081(7)
C14 0.0459(8) 0.0453(8) 0.0508(8) -0.0024(6) 0.0188(6) 0.0015(6)
C15 0.0486(8) 0.0621(9) 0.0469(8) -0.0014(7) 0.0033(7) 0.0039(7)
C16 0.1282(18) 0.0815(13) 0.0646(12) -0.0176(11) 0.0180(12) -0.0143(13)
C17 0.0808(12) 0.0920(14) 0.0597(10) 0.0215(10) 0.0093(9) 0.0003(11)
C18 0.0701(12) 0.1299(19) 0.0899(14) 0.0187(14) 0.0231(11) 0.0400(13)

loop_
_atom_type_symbol
_atom_type_description
_atom_type_scat_dispersion_real
_atom_type_scat_dispersion_imag
_atom_type_scat_source
C C 0.0033 0.0016 'International Tables Vol C Tables 4.2.6.8 and 6.1.1.4'
H H 0.0000 0.0000 'International Tables Vol C Tables 4.2.6.8 and 6.1.1.4'
N N 0.0061 0.0033 'International Tables Vol C Tables 4.2.6.8 and 6.1.1.4'
O O 0.0106 0.0060 'International Tables Vol C Tables 4.2.6.8 and 6.1.1.4'

loop_
_geom_angle_atom_site_label_1
_geom_angle_atom_site_label_2
_geom_angle_atom_site_label_3
_geom_angle
_geom_angle_site_symmetry_1
_geom_angle_site_symmetry_3
_geom_angle_publ_flag
C14 O2 C15 121.64(11) . . ?
C14 N1 C1 119.38(12) . . ?
C14 N1 C5 123.12(11) . . ?
C1 N1 C5 115.62(11) . . ?
N1 C1 C2 110.43(14) . . ?
N1 C1 H1A 109.6 . . ?
C2 C1 H1A 109.6 . . ?
N1 C1 H1B 109.6 . . ?
C2 C1 H1B 109.6 . . ?
H1A C1 H1B 108.1 . . ?
C1 C2 C3 111.22(14) . . ?
C1 C2 H2A 109.4 . . ?
C3 C2 H2A 109.4 . . ?
C1 C2 H2B 109.4 . . ?
C3 C2 H2B 109.4 . . ?
H2A C2 H2B 108.0 . . ?
C2 C3 C4 110.43(14) . . ?
C2 C3 H3A 109.6 . . ?
C4 C3 H3A 109.6 . . ?
C2 C3 H3B 109.6 . . ?
C4 C3 H3B 109.6 . . ?
H3A C3 H3B 108.1 . . ?
C3 C4 C5 111.52(14) . . ?
C3 C4 H4A 109.3 . . ?
C5 C4 H4A 109.3 . . ?
C3 C4 H4B 109.3 . . ?
C5 C4 H4B 109.3 . . ?
H4A C4 H4B 108.0 . . ?
N1 C5 C6 110.79(11) . . ?
N1 C5 C4 109.30(12) . . ?
C6 C5 C4 111.39(12) . . ?
N1 C5 H5 108.4 . . ?
C6 C5 H5 108.4 . . ?
C4 C5 H5 108.4 . . ?
C7 C6 C5 178.03(16) . . ?
C6 C7 C8 178.50(16) . . ?
C9 C8 C13 118.23(14) . . ?
C9 C8 C7 120.23(14) . . ?
C13 C8 C7 121.53(14) . . ?
C10 C9 C8 120.82(15) . . ?
C10 C9 H9 119.6 . . ?
C8 C9 H9 119.6 . . ?
C11 C10 C9 120.44(16) . . ?
C11 C10 H10 119.8 . . ?
C9 C10 H10 119.8 . . ?
C10 C11 C12 119.65(16) . . ?
C10 C11 H11 120.2 . . ?
C12 C11 H11 120.2 . . ?
C11 C12 C13 120.56(16) . . ?
C11 C12 H12 119.7 . . ?
C13 C12 H12 119.7 . . ?
C12 C13 C8 120.28(16) . . ?
C12 C13 H13 119.9 . . ?
C8 C13 H13 119.9 . . ?
O1 C14 O2 125.20(13) . . ?
O1 C14 N1 123.81(13) . . ?
O2 C14 N1 110.98(12) . . ?
O2 C15 C16 110.16(14) . . ?
O2 C15 C18 109.56(14) . . ?
C16 C15 C18 113.16(18) . . ?
O2 C15 C17 102.22(12) . . ?
C16 C15 C17 110.16(16) . . ?
C18 C15 C17 111.03(16) . . ?
C15 C16 H16A 109.5 . . ?
C15 C16 H16B 109.5 . . ?
H16A C16 H16B 109.5 . . ?
C15 C16 H16C 109.5 . . ?
H16A C16 H16C 109.5 . . ?
H16B C16 H16C 109.5 . . ?
C15 C17 H17A 109.5 . . ?
C15 C17 H17B 109.5 . . ?
H17A C17 H17B 109.5 . . ?
C15 C17 H17C 109.5 . . ?
H17A C17 H17C 109.5 . . ?
H17B C17 H17C 109.5 . . ?
C15 C18 H18A 109.5 . . ?
C15 C18 H18B 109.5 . . ?
H18A C18 H18B 109.5 . . ?
C15 C18 H18C 109.5 . . ?
H18A C18 H18C 109.5 . . ?
H18B C18 H18C 109.5 . . ?

loop_
_geom_bond_atom_site_label_1
_geom_bond_atom_site_label_2
_geom_bond_distance
_geom_bond_site_symmetry_2
_geom_bond_publ_flag
O1 C14 1.2069(16) . ?
O2 C14 1.3436(17) . ?
O2 C15 1.4692(16) . ?
N1 C14 1.3561(18) . ?
N1 C1 1.4627(18) . ?
N1 C5 1.4649(17) . ?
C1 C2 1.512(2) . ?
C1 H1A 0.9700 . ?
C1 H1B 0.9700 . ?
C2 C3 1.515(3) . ?
C2 H2A 0.9700 . ?
C2 H2B 0.9700 . ?
C3 C4 1.517(2) . ?
C3 H3A 0.9700 . ?
C3 H3B 0.9700 . ?
C4 C5 1.528(2) . ?
C4 H4A 0.9700 . ?
C4 H4B 0.9700 . ?
C5 C6 1.474(2) . ?
C5 H5 0.9800 . ?
C6 C7 1.194(2) . ?
C7 C8 1.435(2) . ?
C8 C9 1.388(2) . ?
C8 C13 1.389(2) . ?
C9 C10 1.373(2) . ?
C9 H9 0.9300 . ?
C10 C11 1.366(2) . ?
C10 H10 0.9300 . ?
C11 C12 1.372(3) . ?
C11 H11 0.9300 . ?
C12 C13 1.378(2) . ?
C12 H12 0.9300 . ?
C13 H13 0.9300 . ?
C15 C16 1.502(2) . ?
C15 C18 1.503(2) . ?
C15 C17 1.516(2) . ?
C16 H16A 0.9600 . ?
C16 H16B 0.9600 . ?
C16 H16C 0.9600 . ?
C17 H17A 0.9600 . ?
C17 H17B 0.9600 . ?
C17 H17C 0.9600 . ?
C18 H18A 0.9600 . ?
C18 H18B 0.9600 . ?
C18 H18C 0.9600 . ?

loop_
_geom_hbond_atom_site_label_D
_geom_hbond_atom_site_label_H
_geom_hbond_atom_site_label_A
_geom_hbond_distance_DH
_geom_hbond_distance_HA
_geom_hbond_distance_DA
_geom_hbond_angle_DHA
_geom_hbond_site_symmetry_A
C18 H18C O1 0.96 2.50 3.047(2) 116.0 .
C16 H16A O1 0.96 2.41 2.961(2) 116.4 .
C18 H18C O1 0.96 2.50 3.047(2) 116.0 .
C16 H16A O1 0.96 2.41 2.961(2) 116.4 .
C16 H16A O1 0.96 2.41 2.961(2) 116.4 .
C18 H18C O1 0.96 2.50 3.047(2) 116.0 .

loop_
_geom_torsion_atom_site_label_1
_geom_torsion_atom_site_label_2
_geom_torsion_atom_site_label_3
_geom_torsion_atom_site_label_4
_geom_torsion
_geom_torsion_site_symmetry_1
_geom_torsion_site_symmetry_2
_geom_torsion_site_symmetry_3
_geom_torsion_site_symmetry_4
_geom_torsion_publ_flag
C14 N1 C1 C2 139.40(14) . . . . ?
C5 N1 C1 C2 -55.74(17) . . . . ?
N1 C1 C2 C3 53.94(19) . . . . ?
C1 C2 C3 C4 -55.0(2) . . . . ?
C2 C3 C4 C5 55.36(18) . . . . ?
C14 N1 C5 C6 96.45(15) . . . . ?
C1 N1 C5 C6 -67.79(16) . . . . ?
C14 N1 C5 C4 -140.43(13) . . . . ?
C1 N1 C5 C4 55.32(16) . . . . ?
C3 C4 C5 N1 -54.03(17) . . . . ?
C3 C4 C5 C6 68.73(17) . . . . ?
C13 C8 C9 C10 1.2(2) . . . . ?
C7 C8 C9 C10 -177.72(14) . . . . ?
C8 C9 C10 C11 -0.3(3) . . . . ?
C9 C10 C11 C12 -0.9(3) . . . . ?
C10 C11 C12 C13 1.1(3) . . . . ?
C11 C12 C13 C8 -0.2(3) . . . . ?
C9 C8 C13 C12 -0.9(2) . . . . ?
C7 C8 C13 C12 177.97(14) . . . . ?
C15 O2 C14 O1 -0.6(2) . . . . ?
C15 O2 C14 N1 178.30(12) . . . . ?
C1 N1 C14 O1 -8.8(2) . . . . ?
C5 N1 C14 O1 -172.47(14) . . . . ?
C1 N1 C14 O2 172.28(12) . . . . ?
C5 N1 C14 O2 8.60(18) . . . . ?
C14 O2 C15 C16 59.9(2) . . . . ?
C14 O2 C15 C18 -65.20(19) . . . . ?
C14 O2 C15 C17 176.99(14) . . . . ?
